data_4001585
loop_
_publ_author_name
'Br\'efuel, Nicolas'
'Shova, Sergiu'
'Lipkowski, Janusz'
'Tuchagues, Jean-Pierre'

_publ_section_title
;
 FeIIBi-Stable Materials Based on Dissymmetrical Ligands:&#x00A0; N4Schiff
 Bases Including 2-Pyridyl and 5-Methylimidazol-4-yl Rings Yield Various
 FeIISpin-Crossover Phenomena around 300 K
;
_journal_issue 23
_journal_name_full 'Chemistry of Materials'
_journal_page_first 5467
_journal_paper_doi 10.1021/cm061524m
_journal_volume 18
_journal_year 2006
_chemical_formula_sum 'C19 H23 Fe N7 S2'
_chemical_formula_weight 469.41
_chemical_name_systematic
;
 ?
;
_space_group_IT_number 2
_symmetry_cell_setting triclinic
_symmetry_space_group_name_Hall '-P 1'
_symmetry_space_group_name_H-M 'P -1'
_atom_sites_solution_hydrogens geom
_atom_sites_solution_primary direct
_atom_sites_solution_secondary difmap
_audit_creation_method SHELXL-97
_cell_angle_alpha 87.000(6)
_cell_angle_beta 79.037(12)
_cell_angle_gamma 85.846(11)
_cell_formula_units_Z 2
_cell_length_a 7.9860(12)
_cell_length_b 9.3410(17)
_cell_length_c 14.956(3)
_cell_measurement_reflns_used 3891
_cell_measurement_temperature 300(2)
_cell_measurement_theta_max 27.48
_cell_measurement_theta_min 1.00
_cell_volume 1091.6(3)
_computing_cell_refinement 'HKL Scalepack (Otwinowski & Minor 1997)'
_computing_data_collection 'Collect (Nonius BV, 1997-2000)'
_computing_data_reduction 'HKL Denzo and Scalepack (Otwinowski & Minor 1997)'
_computing_molecular_graphics 'ZORTEP (Zsolnai, 1996)'
_computing_publication_material 'SHELXL-97 (Sheldrick, 1997)'
_computing_structure_refinement 'SHELXL-97 (Sheldrick, 1997)'
_computing_structure_solution 'SHELXS-97 (Sheldrick, 1990)'
_diffrn_ambient_temperature 300(2)
_diffrn_detector_area_resol_mean 9
_diffrn_measured_fraction_theta_full 0.986
_diffrn_measured_fraction_theta_max 0.986
_diffrn_measurement_device_type 'Nonius KappaCCD'
_diffrn_measurement_method 'omega scan'
_diffrn_radiation_monochromator graphite
_diffrn_radiation_source 'fine-focus sealed tube'
_diffrn_radiation_type MoK\a
_diffrn_radiation_wavelength 0.71073
_diffrn_reflns_av_R_equivalents 0.0513
_diffrn_reflns_av_sigmaI/netI 0.0746
_diffrn_reflns_limit_h_max 9
_diffrn_reflns_limit_h_min -9
_diffrn_reflns_limit_k_max 11
_diffrn_reflns_limit_k_min -11
_diffrn_reflns_limit_l_max 17
_diffrn_reflns_limit_l_min -17
_diffrn_reflns_number 7260
_diffrn_reflns_theta_full 25.00
_diffrn_reflns_theta_max 25.00
_diffrn_reflns_theta_min 2.54
_diffrn_standards_decay_% 0
_diffrn_standards_interval_count 0
_diffrn_standards_interval_time 0
_diffrn_standards_number 0
_exptl_absorpt_coefficient_mu 0.902
_exptl_absorpt_correction_T_max 0.895
_exptl_absorpt_correction_T_min 0.701
_exptl_absorpt_correction_type multi-scan
_exptl_absorpt_process_details 'c.f. r.h. blessing, acta cryst. (1995), a51, 33-38'
_exptl_crystal_colour dark-blue
_exptl_crystal_density_diffrn 1.428
_exptl_crystal_density_method 'not measured'
_exptl_crystal_description prism
_exptl_crystal_F_000 488
_exptl_crystal_size_max 0.35
_exptl_crystal_size_mid 0.20
_exptl_crystal_size_min 0.13
_refine_diff_density_max 0.629
_refine_diff_density_min -0.921
_refine_diff_density_rms 0.098
_refine_ls_extinction_method none
_refine_ls_goodness_of_fit_ref 1.004
_refine_ls_hydrogen_treatment constr
_refine_ls_matrix_type full
_refine_ls_number_parameters 285
_refine_ls_number_reflns 3792
_refine_ls_number_restraints 0
_refine_ls_restrained_S_all 1.004
_refine_ls_R_factor_all 0.0974
_refine_ls_R_factor_gt 0.0614
_refine_ls_shift/su_max 0.001
_refine_ls_shift/su_mean 0.000
_refine_ls_structure_factor_coef Fsqd
_refine_ls_weighting_details 'calc w=1/[\s^2^(Fo^2^)+(0.0120P)^2^+5.3064P] where P=(Fo^2^+2Fc^2^)/3'
_refine_ls_weighting_scheme calc
_refine_ls_wR_factor_gt 0.1054
_refine_ls_wR_factor_ref 0.1321
_reflns_number_gt 2822
_reflns_number_total 3792
_reflns_threshold_expression >2sigma(I)
_cod_data_source_file cm061524msi20060701_114251.cif
_cod_data_source_block cpx3_FeLD2(NCS)2_at300K
_cod_database_code 4001585

loop_
_symmetry_equiv_pos_as_xyz
'x, y, z'
'-x, -y, -z'

loop_
_atom_site_label
_atom_site_type_symbol
_atom_site_fract_x
_atom_site_fract_y
_atom_site_fract_z
_atom_site_U_iso_or_equiv
_atom_site_adp_type
_atom_site_occupancy
_atom_site_symmetry_multiplicity
_atom_site_calc_flag
_atom_site_refinement_flags
_atom_site_disorder_assembly
_atom_site_disorder_group
Fe1 Fe 0.33194(9) 0.86897(8) 0.76390(5) 0.0292(2) Uani 1 1 d . A .
S1 S 0.58400(18) 1.19282(16) 0.92541(11) 0.0435(4) Uani 1 1 d . . .
S2 S 0.10806(17) 0.63533(15) 0.54262(10) 0.0369(3) Uani 1 1 d . . .
N1 N 0.1006(5) 0.8820(4) 0.8528(3) 0.0291(10) Uani 1 1 d . A .
N7 N -0.1417(5) 0.9047(5) 0.9537(3) 0.0366(11) Uani 1 1 d . . .
H1 H -0.2407 0.9397 0.9793 0.044 Uiso 1 1 calc R . .
N2 N 0.3705(5) 0.7042(5) 0.8474(3) 0.0369(11) Uani 1 1 d . . .
N3 N 0.5622(5) 0.8521(4) 0.6897(3) 0.0360(11) Uani 1 1 d . . .
N4 N 0.3138(5) 1.0391(4) 0.6811(3) 0.0270(9) Uani 1 1 d . . .
N5 N 0.4237(5) 0.9946(5) 0.8406(3) 0.0343(11) Uani 1 1 d . . .
N6 N 0.2329(6) 0.7581(5) 0.6827(3) 0.0370(11) Uani 1 1 d . . .
C1 C -0.0451(6) 0.9578(6) 0.8755(4) 0.0340(13) Uani 1 1 d . . .
H2 H -0.0785 1.0381 0.8421 0.041 Uiso 1 1 calc R . .
C2 C -0.0542(6) 0.7859(6) 0.9845(4) 0.0324(12) Uani 1 1 d . A .
C3 C -0.1165(7) 0.7020(6) 1.0712(4) 0.0482(16) Uani 1 1 d . . .
H3 H -0.1284 0.7633 1.1219 0.072 Uiso 1 1 calc R . .
H4 H -0.0357 0.6229 1.0783 0.072 Uiso 1 1 calc R . .
H5 H -0.2252 0.6661 1.0690 0.072 Uiso 1 1 calc R . .
C4 C 0.0956(6) 0.7731(5) 0.9208(3) 0.0292(12) Uani 1 1 d . . .
C5 C 0.2477(6) 0.6789(5) 0.9141(4) 0.0320(12) Uani 1 1 d . A .
H6 H 0.2567 0.6031 0.9561 0.038 Uiso 1 1 calc R . .
C7 C 0.6514(6) 0.6054(5) 0.7579(4) 0.0330(13) Uani 1 1 d . . .
C6 C 0.5424(7) 0.6314(7) 0.8529(4) 0.0315(16) Uani 0.833(7) 1 d P A 1
H7 H 0.5268 0.5401 0.8864 0.038 Uiso 0.833(7) 1 calc PR A 1
H8 H 0.6026 0.6904 0.8862 0.038 Uiso 0.833(7) 1 calc PR A 1
C8 C 0.5681(9) 0.5120(7) 0.7025(5) 0.0424(19) Uani 0.833(7) 1 d P A 1
H9 H 0.5381 0.4249 0.7369 0.064 Uiso 0.833(7) 1 calc PR A 1
H10 H 0.6461 0.4892 0.6471 0.064 Uiso 0.833(7) 1 calc PR A 1
H11 H 0.4668 0.5621 0.6880 0.064 Uiso 0.833(7) 1 calc PR A 1
C9 C 0.8215(7) 0.5265(7) 0.7774(5) 0.0382(18) Uani 0.833(7) 1 d P A 1
H12 H 0.8717 0.5840 0.8154 0.057 Uiso 0.833(7) 1 calc PR A 1
H13 H 0.8997 0.5119 0.7209 0.057 Uiso 0.833(7) 1 calc PR A 1
H14 H 0.7973 0.4353 0.8079 0.057 Uiso 0.833(7) 1 calc PR A 1
C10 C 0.7075(8) 0.7493(7) 0.7085(5) 0.0368(18) Uani 0.833(7) 1 d P A 1
H15 H 0.7728 0.7965 0.7455 0.044 Uiso 0.833(7) 1 calc PR A 1
H16 H 0.7826 0.7283 0.6511 0.044 Uiso 0.833(7) 1 calc PR A 1
C6* C 0.460(4) 0.558(3) 0.798(2) 0.038(9) Uiso 0.167(7) 1 d P A 2
H17 H 0.4611 0.4772 0.8415 0.045 Uiso 0.167(7) 1 calc PR A 2
H18 H 0.4033 0.5331 0.7496 0.045 Uiso 0.167(7) 1 calc PR A 2
C9* C 0.721(5) 0.692(4) 0.818(3) 0.053(11) Uiso 0.167(7) 1 d P A 2
H19 H 0.6527 0.7806 0.8282 0.080 Uiso 0.167(7) 1 calc PR A 2
H20 H 0.8364 0.7124 0.7910 0.080 Uiso 0.167(7) 1 calc PR A 2
H21 H 0.7209 0.6404 0.8755 0.080 Uiso 0.167(7) 1 calc PR A 2
C8* C 0.759(4) 0.470(4) 0.728(2) 0.041(9) Uiso 0.167(7) 1 d P A 2
H22 H 0.8762 0.4928 0.7086 0.061 Uiso 0.167(7) 1 calc PR A 2
H23 H 0.7190 0.4318 0.6780 0.061 Uiso 0.167(7) 1 calc PR A 2
H24 H 0.7502 0.4008 0.7778 0.061 Uiso 0.167(7) 1 calc PR A 2
C10* C 0.636(4) 0.696(3) 0.662(2) 0.036(8) Uiso 0.167(7) 1 d P A 2
H25 H 0.7471 0.6994 0.6221 0.044 Uiso 0.167(7) 1 calc PR A 2
H26 H 0.5595 0.6512 0.6297 0.044 Uiso 0.167(7) 1 calc PR A 2
C11 C 0.6060(6) 0.9594(5) 0.6327(3) 0.0298(12) Uani 1 1 d . A .
C12 C 0.7835(7) 0.9828(6) 0.5784(4) 0.0446(15) Uani 1 1 d . . .
H27 H 0.8228 1.0698 0.5963 0.067 Uiso 1 1 calc R A .
H28 H 0.7795 0.9903 0.5146 0.067 Uiso 1 1 calc R . .
H29 H 0.8604 0.9032 0.5900 0.067 Uiso 1 1 calc R . .
C13 C 0.4659(6) 1.0689(5) 0.6260(3) 0.0295(12) Uani 1 1 d . A .
C14 C 0.4832(7) 1.1928(6) 0.5688(4) 0.0423(14) Uani 1 1 d . . .
H30 H 0.5880 1.2110 0.5322 0.051 Uiso 1 1 calc R A .
C15 C 0.3424(7) 1.2872(6) 0.5676(4) 0.0465(15) Uani 1 1 d . A .
H31 H 0.3516 1.3715 0.5315 0.056 Uiso 1 1 calc R . .
C16 C 0.1865(7) 1.2545(6) 0.6211(4) 0.0440(15) Uani 1 1 d . . .
H32 H 0.0894 1.3154 0.6201 0.053 Uiso 1 1 calc R A .
C17 C 0.1777(7) 1.1293(6) 0.6761(4) 0.0367(13) Uani 1 1 d . A .
H33 H 0.0726 1.1074 0.7109 0.044 Uiso 1 1 calc R . .
C18 C 0.4932(6) 1.0782(6) 0.8742(4) 0.0304(12) Uani 1 1 d . A .
C19 C 0.1791(6) 0.7072(5) 0.6254(4) 0.0288(12) Uani 1 1 d . A .

loop_
_atom_site_aniso_label
_atom_site_aniso_U_11
_atom_site_aniso_U_22
_atom_site_aniso_U_33
_atom_site_aniso_U_23
_atom_site_aniso_U_13
_atom_site_aniso_U_12
Fe1 0.0279(4) 0.0260(4) 0.0296(4) 0.0006(3) 0.0018(3) 0.0044(3)
S1 0.0398(8) 0.0435(9) 0.0489(10) -0.0060(7) -0.0130(7) 0.0016(7)
S2 0.0360(7) 0.0341(8) 0.0392(9) 0.0007(6) -0.0058(6) 0.0019(6)
N1 0.027(2) 0.032(2) 0.028(2) -0.0046(19) -0.0037(18) 0.0041(19)
N7 0.023(2) 0.044(3) 0.039(3) -0.002(2) 0.004(2) 0.005(2)
N2 0.033(2) 0.032(3) 0.038(3) 0.002(2) 0.008(2) 0.007(2)
N3 0.038(3) 0.027(2) 0.036(3) 0.004(2) 0.002(2) 0.008(2)
N4 0.025(2) 0.032(2) 0.023(2) -0.0028(18) -0.0042(18) 0.0031(18)
N5 0.032(2) 0.035(3) 0.031(3) 0.007(2) -0.002(2) 0.008(2)
N6 0.040(3) 0.032(3) 0.034(3) -0.002(2) 0.003(2) 0.003(2)
C1 0.036(3) 0.034(3) 0.030(3) 0.000(2) -0.001(2) -0.002(2)
C2 0.020(2) 0.037(3) 0.039(3) -0.004(3) -0.004(2) 0.000(2)
C3 0.046(3) 0.048(4) 0.044(4) 0.008(3) 0.003(3) 0.002(3)
C4 0.029(3) 0.029(3) 0.029(3) -0.005(2) -0.004(2) 0.000(2)
C5 0.040(3) 0.024(3) 0.030(3) 0.003(2) -0.004(2) -0.004(2)
C7 0.032(3) 0.028(3) 0.033(3) 0.001(2) 0.002(2) 0.009(2)
C6 0.024(3) 0.033(4) 0.038(4) 0.001(3) -0.009(3) 0.004(3)
C8 0.053(4) 0.035(4) 0.039(4) -0.010(3) -0.010(3) 0.004(3)
C9 0.024(3) 0.036(4) 0.052(5) 0.003(3) -0.005(3) 0.007(3)
C10 0.027(3) 0.034(4) 0.043(4) 0.008(3) 0.002(3) 0.010(3)
C11 0.030(3) 0.028(3) 0.028(3) -0.003(2) 0.003(2) 0.001(2)
C12 0.034(3) 0.040(3) 0.054(4) 0.006(3) 0.004(3) 0.002(3)
C13 0.031(3) 0.030(3) 0.027(3) -0.005(2) -0.004(2) 0.003(2)
C14 0.041(3) 0.035(3) 0.047(4) 0.008(3) -0.002(3) 0.002(3)
C15 0.048(4) 0.039(3) 0.048(4) 0.014(3) -0.006(3) 0.008(3)
C16 0.041(3) 0.047(4) 0.040(4) -0.001(3) -0.006(3) 0.017(3)
C17 0.030(3) 0.046(3) 0.032(3) 0.002(3) -0.002(2) 0.009(3)
C18 0.022(3) 0.037(3) 0.027(3) 0.006(2) 0.002(2) 0.006(2)
C19 0.024(3) 0.023(3) 0.034(3) 0.001(2) 0.004(2) 0.003(2)

loop_
_atom_type_symbol
_atom_type_description
_atom_type_scat_dispersion_real
_atom_type_scat_dispersion_imag
_atom_type_scat_source
C C 0.0033 0.0016 'International Tables Vol C Tables 4.2.6.8 and 6.1.1.4'
H H 0.0000 0.0000 'International Tables Vol C Tables 4.2.6.8 and 6.1.1.4'
N N 0.0061 0.0033 'International Tables Vol C Tables 4.2.6.8 and 6.1.1.4'
S S 0.1246 0.1234 'International Tables Vol C Tables 4.2.6.8 and 6.1.1.4'
Fe Fe 0.3463 0.8444 'International Tables Vol C Tables 4.2.6.8 and 6.1.1.4'

loop_
_geom_angle_atom_site_label_1
_geom_angle_atom_site_label_2
_geom_angle_atom_site_label_3
_geom_angle
N6 Fe1 N5 175.22(18)
N6 Fe1 N3 93.90(19)
N5 Fe1 N3 86.92(19)
N6 Fe1 N2 94.93(19)
N5 Fe1 N2 89.68(18)
N3 Fe1 N2 94.98(17)
N6 Fe1 N4 88.82(18)
N5 Fe1 N4 86.65(17)
N3 Fe1 N4 81.29(17)
N2 Fe1 N4 174.89(18)
N6 Fe1 N1 90.02(17)
N5 Fe1 N1 89.50(17)
N3 Fe1 N1 174.45(18)
N2 Fe1 N1 80.76(17)
N4 Fe1 N1 102.74(17)
C1 N1 C4 104.3(4)
C1 N1 Fe1 145.1(4)
C4 N1 Fe1 110.4(3)
C1 N7 C2 108.5(4)
C1 N7 H1 125.7
C2 N7 H1 125.7
C5 N2 C6 116.9(5)
C5 N2 C6* 113.0(12)
C6 N2 C6* 51.9(12)
C5 N2 Fe1 116.7(4)
C6 N2 Fe1 124.6(3)
C6* N2 Fe1 115.3(12)
C11 N3 C10 115.5(4)
C11 N3 C10* 118.2(12)
C10 N3 C10* 43.2(12)
C11 N3 Fe1 116.4(3)
C10 N3 Fe1 125.9(4)
C10* N3 Fe1 116.8(13)
C17 N4 C13 117.9(4)
C17 N4 Fe1 128.7(4)
C13 N4 Fe1 113.4(3)
C18 N5 Fe1 169.6(4)
C19 N6 Fe1 170.6(4)
N1 C1 N7 112.0(5)
N1 C1 H2 124.0
N7 C1 H2 124.0
N7 C2 C4 104.0(4)
N7 C2 C3 124.1(4)
C4 C2 C3 131.9(5)
C2 C3 H3 109.5
C2 C3 H4 109.5
H3 C3 H4 109.5
C2 C3 H5 109.5
H3 C3 H5 109.5
H4 C3 H5 109.5
C2 C4 N1 111.2(4)
C2 C4 C5 133.6(5)
N1 C4 C5 115.1(4)
N2 C5 C4 117.0(5)
N2 C5 H6 121.5
C4 C5 H6 121.5
C9* C7 C8 175.1(16)
C9* C7 C8* 115(2)
C8 C7 C8* 66.6(14)
C9* C7 C6 62.7(15)
C8 C7 C6 112.5(5)
C8* C7 C6 126.7(14)
C9* C7 C10 69.7(15)
C8 C7 C10 114.2(5)
C8* C7 C10 117.3(14)
C6 C7 C10 111.0(5)
C9* C7 C9 71.6(15)
C8 C7 C9 109.5(5)
C8* C7 C9 43.3(14)
C6 C7 C9 104.6(5)
C10 C7 C9 104.4(5)
C9* C7 C6* 114.4(19)
C8 C7 C6* 60.9(12)
C8* C7 C6* 106.9(18)
C6 C7 C6* 51.8(12)
C10 C7 C6* 128.6(12)
C9 C7 C6* 126.1(13)
C9* C7 C10* 111(2)
C8 C7 C10* 72.8(13)
C8* C7 C10* 104.2(18)
C6 C7 C10* 127.3(12)
C10 C7 C10* 41.5(12)
C9 C7 C10* 123.6(12)
C6* C7 C10* 104.7(17)
N2 C6 C7 112.0(5)
N2 C6 H7 109.2
C7 C6 H7 109.2
N2 C6 H8 109.2
C7 C6 H8 109.2
H7 C6 H8 107.9
C7 C8 H9 109.5
C7 C8 H10 109.5
C7 C8 H11 109.5
C7 C9 H12 109.5
C7 C9 H13 109.5
C7 C9 H14 109.5
N3 C10 C7 114.7(5)
N3 C10 H15 108.6
C7 C10 H15 108.6
N3 C10 H16 108.6
C7 C10 H16 108.6
H15 C10 H16 107.6
C7 C6* N2 101.6(18)
C7 C6* H17 111.5
N2 C6* H17 111.5
C7 C6* H18 111.5
N2 C6* H18 111.5
H17 C6* H18 109.3
C7 C9* H19 109.5
C7 C9* H20 109.5
H19 C9* H20 109.5
C7 C9* H21 109.5
H19 C9* H21 109.5
H20 C9* H21 109.5
C7 C8* H22 109.5
C7 C8* H23 109.5
H22 C8* H23 109.5
C7 C8* H24 109.5
H22 C8* H24 109.5
H23 C8* H24 109.5
N3 C10* C7 106(2)
N3 C10* H25 110.6
C7 C10* H25 110.6
N3 C10* H26 110.6
C7 C10* H26 110.6
H25 C10* H26 108.7
N3 C11 C13 114.2(4)
N3 C11 C12 126.6(5)
C13 C11 C12 119.2(4)
C11 C12 H27 109.5
C11 C12 H28 109.5
H27 C12 H28 109.5
C11 C12 H29 109.5
H27 C12 H29 109.5
H28 C12 H29 109.5
N4 C13 C14 122.0(5)
N4 C13 C11 113.9(4)
C14 C13 C11 124.1(5)
C15 C14 C13 119.0(5)
C15 C14 H30 120.5
C13 C14 H30 120.5
C14 C15 C16 119.0(5)
C14 C15 H31 120.5
C16 C15 H31 120.5
C15 C16 C17 119.1(5)
C15 C16 H32 120.4
C17 C16 H32 120.4
N4 C17 C16 122.9(5)
N4 C17 H33 118.6
C16 C17 H33 118.6
N5 C18 S1 177.4(5)
N6 C19 S2 178.5(5)

loop_
_geom_bond_atom_site_label_1
_geom_bond_atom_site_label_2
_geom_bond_distance
Fe1 N6 1.946(5)
Fe1 N5 1.953(5)
Fe1 N3 1.959(4)
Fe1 N2 1.975(4)
Fe1 N4 1.977(4)
Fe1 N1 2.061(4)
S1 C18 1.634(6)
S2 C19 1.648(6)
N1 C1 1.314(6)
N1 C4 1.398(6)
N7 C1 1.363(6)
N7 C2 1.374(6)
N7 H1 0.8600
N2 C5 1.284(6)
N2 C6 1.502(7)
N2 C6* 1.64(3)
N3 C11 1.304(6)
N3 C10 1.511(7)
N3 C10* 1.58(3)
N4 C17 1.337(6)
N4 C13 1.370(6)
N5 C18 1.175(6)
N6 C19 1.165(6)
C1 H2 0.9300
C2 C4 1.382(7)
C2 C3 1.500(7)
C3 H3 0.9600
C3 H4 0.9600
C3 H5 0.9600
C4 C5 1.437(7)
C5 H6 0.9300
C7 C9* 1.46(4)
C7 C8 1.504(8)
C7 C8* 1.51(3)
C7 C6 1.540(8)
C7 C10 1.552(8)
C7 C9 1.568(7)
C7 C6* 1.61(3)
C7 C10* 1.65(3)
C6 H7 0.9700
C6 H8 0.9700
C8 H9 0.9600
C8 H10 0.9600
C8 H11 0.9600
C9 H12 0.9600
C9 H13 0.9600
C9 H14 0.9600
C10 H15 0.9700
C10 H16 0.9700
C6* H17 0.9700
C6* H18 0.9700
C9* H19 0.9600
C9* H20 0.9600
C9* H21 0.9600
C8* H22 0.9600
C8* H23 0.9600
C8* H24 0.9600
C10* H25 0.9700
C10* H26 0.9700
C11 C13 1.474(7)
C11 C12 1.518(7)
C12 H27 0.9600
C12 H28 0.9600
C12 H29 0.9600
C13 C14 1.402(7)
C14 C15 1.380(7)
C14 H30 0.9300
C15 C16 1.391(8)
C15 H31 0.9300
C16 C17 1.392(7)
C16 H32 0.9300
C17 H33 0.9300

loop_
_geom_hbond_atom_site_label_D
_geom_hbond_atom_site_label_H
_geom_hbond_atom_site_label_A
_geom_hbond_distance_DH
_geom_hbond_distance_HA
_geom_hbond_distance_DA
_geom_hbond_angle_DHA
_geom_hbond_site_symmetry_A
N7 H1 S1 0.86 2.82 3.406(5) 126.8 1_455
